data_4125955
loop_
_publ_author_name
'Chen, Cheng-Xia'
'Wei, Zhang-Wen'
'Jiang, Ji-Jun'
'Zheng, Shao-Ping'
'Wang, Hai-Ping'
'Qiu, Qian-Feng'
'Cao, Chen-Chen'
'Fenske, Dieter'
'Su, Cheng-Yong'

_publ_section_title
;
 Dynamic Spacer Installation for Multi-role MOFs: A New Direc-tion toward
 Multifunctional MOFs Achieving Ultrahigh Me-thane Storage Working
 Capacity.
;
_journal_name_full 'Journal of the American Chemical Society'
_journal_paper_doi 10.1021/jacs.7b01320
_journal_year 2017
_chemical_formula_moiety 'C64 H24 F24 O32 Zr6'
_chemical_formula_sum 'C64 H24 F24 O32 Zr6'
_chemical_formula_weight 2308.15
_chemical_name_common LIFM-28np
_space_group_crystal_system tetragonal
_space_group_IT_number 138
_space_group_name_Hall '-P 4ac 2ac'
_space_group_name_H-M_alt 'P 42/n c m'
_symmetry_space_group_name_Hall '-P 4ac 2ac'
_symmetry_space_group_name_H-M 'P 42/n c m :2'
_atom_sites_solution_hydrogens geom
_audit_creation_method SHELXL-2014/7
_cell_angle_alpha 90
_cell_angle_beta 90
_cell_angle_gamma 90
_cell_formula_units_Z 4
_cell_length_a 34.9195(3)
_cell_length_b 34.9195(3)
_cell_length_c 12.05920(10)
_cell_measurement_reflns_used 12951
_cell_measurement_temperature 173(2)
_cell_measurement_theta_max 65.2440
_cell_measurement_theta_min 3.9890
_cell_volume 14704.6(2)
_computing_structure_refinement 'SHELXL-2014/7 (Sheldrick, 2014)'
_computing_structure_solution 'SHELXL-2014/7 (Sheldrick, 2014)'
_diffrn_ambient_temperature 173(2)
_diffrn_detector_area_resol_mean 10.6525
_diffrn_measured_fraction_theta_full 0.979
_diffrn_measured_fraction_theta_max 0.978
_diffrn_measurement_device_type 'SuperNova, Dual, Cu at zero, Atlas'
_diffrn_measurement_method '\w scans'
_diffrn_radiation_monochromator mirror
_diffrn_radiation_source 'SuperNova (Cu) X-ray Source'
_diffrn_radiation_type CuK\a
_diffrn_radiation_wavelength 1.54184
_diffrn_reflns_av_R_equivalents 0.0299
_diffrn_reflns_av_unetI/netI 0.0220
_diffrn_reflns_Laue_measured_fraction_full 0.979
_diffrn_reflns_Laue_measured_fraction_max 0.978
_diffrn_reflns_limit_h_max 40
_diffrn_reflns_limit_h_min -34
_diffrn_reflns_limit_k_max 40
_diffrn_reflns_limit_k_min -39
_diffrn_reflns_limit_l_max 4
_diffrn_reflns_limit_l_min -13
_diffrn_reflns_number 27934
_diffrn_reflns_point_group_measured_fraction_full 0.979
_diffrn_reflns_point_group_measured_fraction_max 0.978
_diffrn_reflns_theta_full 65.306
_diffrn_reflns_theta_max 65.306
_diffrn_reflns_theta_min 3.580
_exptl_absorpt_coefficient_mu 4.060
_exptl_absorpt_correction_T_max 1.00000
_exptl_absorpt_correction_T_min 0.78984
_exptl_absorpt_correction_type multi-scan
_exptl_absorpt_process_details
;
CrysAlisPro, Agilent Technologies,
Version 1.171.36.32 (release 02-08-2013 CrysAlis171 .NET)
(compiled Aug  2 2013,16:46:58)
Empirical absorption correction using spherical harmonics,
 implemented in SCALE3 ABSPACK scaling algorithm.
;
_exptl_crystal_colour Colorless
_exptl_crystal_density_diffrn 1.043
_exptl_crystal_description Block
_exptl_crystal_F_000 4480
_exptl_crystal_size_max 0.1
_exptl_crystal_size_mid 0.1
_exptl_crystal_size_min 0.1
_refine_diff_density_max 2.226
_refine_diff_density_min -1.785
_refine_diff_density_rms 0.167
_refine_ls_extinction_method none
_refine_ls_goodness_of_fit_ref 1.083
_refine_ls_hydrogen_treatment constr
_refine_ls_matrix_type full
_refine_ls_number_parameters 314
_refine_ls_number_reflns 6337
_refine_ls_number_restraints 166
_refine_ls_restrained_S_all 1.085
_refine_ls_R_factor_all 0.0922
_refine_ls_R_factor_gt 0.0883
_refine_ls_shift/su_max 0.000
_refine_ls_shift/su_mean 0.000
_refine_ls_structure_factor_coef Fsqd
_refine_ls_weighting_details 'w=1/[\s^2^(Fo^2^)+(0.1072P)^2^+213.6700P] where P=(Fo^2^+2Fc^2^)/3'
_refine_ls_weighting_scheme calc
_refine_ls_wR_factor_gt 0.2443
_refine_ls_wR_factor_ref 0.2476
_reflns_Friedel_coverage 0.000
_reflns_number_gt 5836
_reflns_number_total 6337
_reflns_threshold_expression 'I > 2\s(I)'
_cod_data_source_file LIFM-28np.cif
_cod_data_source_block LIFM-28np
_cod_original_cell_volume 14704.6(3)
_cod_database_code 4125955
_shelx_shelxl_version_number 2014/7
_shelx_space_group_comment
;
The symmetry employed for this shelxl refinement is uniquely defined
by the following loop, which should always be used as a source of
symmetry information in preference to the above space-group names.
They are only intended as comments.
;

loop_
_space_group_symop_operation_xyz
'x, y, z'
'-y+1/2, x, z+1/2'
'-x+1/2, -y+1/2, z'
'y, -x+1/2, z+1/2'
'x+1/2, -y, -z+1/2'
'-x, y+1/2, -z+1/2'
'y+1/2, x+1/2, -z'
'-y, -x, -z'
'-x, -y, -z'
'y-1/2, -x, -z-1/2'
'x-1/2, y-1/2, -z'
'-y, x-1/2, -z-1/2'
'-x-1/2, y, z-1/2'
'x, -y-1/2, z-1/2'
'-y-1/2, -x-1/2, z'
'y, x, z'

loop_
_atom_site_label
_atom_site_type_symbol
_atom_site_fract_x
_atom_site_fract_y
_atom_site_fract_z
_atom_site_U_iso_or_equiv
_atom_site_adp_type
_atom_site_occupancy
_atom_site_site_symmetry_order
_atom_site_calc_flag
_atom_site_refinement_flags_posn
_atom_site_refinement_flags_adp
_atom_site_refinement_flags_occupancy
_atom_site_disorder_assembly
_atom_site_disorder_group
Zr1 Zr 0.04973(2) 0.54973(2) 0.5000 0.0247(3) Uani 1 2 d S T P . .
Zr2 Zr 0.04510(2) 0.45490(2) 0.40498(8) 0.0278(3) Uani 1 2 d S T P . .
Zr3 Zr 0.02315(2) 0.47685(2) 0.68417(8) 0.0280(3) Uani 1 2 d S T P . .
F1 F 0.1670(3) 0.4803(4) 1.0534(8) 0.137(3) Uani 0.962(8) 1 d D U P A 1
F2 F 0.2104(3) 0.4518(3) 0.9638(9) 0.137(3) Uani 0.962(8) 1 d D U P A 1
F3 F 0.2234(3) 0.5027(3) 1.0477(8) 0.137(3) Uani 0.962(8) 1 d D U P A 1
F4 F 0.22857(19) 0.5867(3) 0.9667(9) 0.108(4) Uani 0.843(9) 1 d D . P B 1
F4A F 0.2289(9) 0.4408(10) 0.874(3) 0.076(13) Uani 0.157(9) 1 d D U P B 2
F5 F 0.2520(3) 0.6097(3) 0.8215(11) 0.142(6) Uani 0.843(9) 1 d D . P B 1
F5A F 0.2755(10) 0.4184(6) 0.783(5) 0.17(3) Uani 0.157(9) 1 d D U P B 2
F6 F 0.2839(2) 0.6112(3) 0.9694(10) 0.117(5) Uani 0.843(9) 1 d D . P B 1
F6A F 0.2326(10) 0.4499(11) 0.701(3) 0.098(17) Uani 0.157(9) 1 d D U P B 2
O1 O 0.09056(15) 0.55377(16) 0.6387(5) 0.0365(14) Uani 1 1 d . . . . .
O2 O 0.07422(17) 0.5072(2) 0.7605(5) 0.0448(15) Uani 1 1 d . . . . .
O3 O 0.39438(15) 0.53976(16) 0.9276(5) 0.0368(14) Uani 1 1 d . . . . .
O4 O 0.39471(16) 0.4785(2) 0.8696(7) 0.0540(19) Uani 1 1 d . . . . .
O5 O -0.01047(18) 0.5585(3) 0.4562(6) 0.077(3) Uani 1 1 d . . . . .
O6 O 0.03463(19) 0.51349(16) 0.3590(7) 0.062(2) Uani 1 1 d . . . . .
O7 O 0.05695(18) 0.44305(18) 0.2323(7) 0.040(2) Uani 1 2 d S T P . .
O8 O 0.08669(18) 0.41331(18) 0.4671(10) 0.065(3) Uani 1 2 d S T P . .
O9 O 0.06708(16) 0.43292(16) 0.7211(9) 0.052(2) Uani 1 2 d S T P . .
O10 O 0.00852(18) 0.49148(18) 0.8548(7) 0.0374(19) Uani 1 2 d S T P . .
C1 C 0.0978(2) 0.5316(3) 0.7161(8) 0.040(2) Uani 1 1 d . . . . .
C2 C 0.1388(2) 0.5300(3) 0.7563(7) 0.036(2) Uani 1 1 d . . . . .
C3 C 0.1488(2) 0.5115(4) 0.8520(9) 0.058(3) Uani 1 1 d D . . . .
H3 H 0.1292 0.5007 0.8969 0.070 Uiso 1 1 calc R U . . .
C4 C 0.1870(3) 0.5080(3) 0.8857(9) 0.0566(16) Uani 1 1 d D . . . .
H4 H 0.1935 0.4952 0.9526 0.068 Uiso 0.038(8) 1 calc R U P A 2
C5 C 0.2150(3) 0.5237(3) 0.8187(8) 0.0566(16) Uani 1 1 d D . . . .
C6 C 0.2044(3) 0.5423(4) 0.7223(9) 0.0566(16) Uani 1 1 d D . . . .
H6 H 0.2236 0.5534 0.6765 0.068 Uiso 0.962(8) 1 calc R U P A 1
C7 C 0.1665(3) 0.5448(4) 0.6918(9) 0.059(3) Uani 1 1 d D . . . .
H7 H 0.1598 0.5572 0.6243 0.071 Uiso 1 1 calc R U . . .
C8 C 0.1963(3) 0.4875(4) 0.9853(11) 0.084(4) Uani 0.962(8) 1 d D U P A 1
C9 C 0.2567(3) 0.5202(3) 0.8405(8) 0.050(2) Uani 1 1 d D . . . .
C10 C 0.2786(3) 0.5508(3) 0.8795(8) 0.046(2) Uani 1 1 d D . . . .
H10 H 0.2670 0.5746 0.8970 0.056 Uiso 0.157(9) 1 calc R U P B 2
C11 C 0.3177(3) 0.5456(3) 0.8921(9) 0.051(3) Uani 1 1 d D . . . .
H11 H 0.3323 0.5667 0.9182 0.062 Uiso 1 1 calc R U . . .
C12 C 0.3367(3) 0.5130(3) 0.8704(8) 0.040(2) Uani 1 1 d . . . . .
C13 C 0.3161(3) 0.4819(3) 0.8318(11) 0.061(3) Uani 1 1 d D . . . .
H13 H 0.3286 0.4583 0.8175 0.073 Uiso 1 1 calc R U . . .
C14 C 0.2761(3) 0.4857(3) 0.8136(10) 0.061(3) Uani 1 1 d D . . . .
H14 H 0.2622 0.4648 0.7830 0.073 Uiso 0.843(9) 1 calc R U P B 1
C15 C 0.2616(3) 0.5871(4) 0.9089(11) 0.094(6) Uani 0.843(9) 1 d D . P B 1
C15A C 0.2544(5) 0.4511(6) 0.794(2) 0.094(6) Uani 0.157(9) 1 d D . P B 2
C16 C 0.3780(3) 0.5098(3) 0.8890(8) 0.044(2) Uani 1 1 d . . . . .
F2A F 0.264(2) 0.530(5) 0.643(10) 0.137(3) Uani 0.038(8) 1 d D . P A 2
C8A C 0.2345(6) 0.554(3) 0.644(4) 0.084(4) Uani 0.038(8) 1 d D U P A 2
F1A F 0.249(3) 0.588(4) 0.665(13) 0.137(3) Uani 0.038(8) 1 d D . P A 2
F3A F 0.2230(19) 0.555(6) 0.539(4) 0.137(3) Uani 0.038(8) 1 d D . P A 2

loop_
_atom_site_aniso_label
_atom_site_aniso_U_11
_atom_site_aniso_U_22
_atom_site_aniso_U_33
_atom_site_aniso_U_23
_atom_site_aniso_U_13
_atom_site_aniso_U_12
Zr1 0.0162(3) 0.0162(3) 0.0417(6) 0.0018(3) -0.0018(3) 0.0005(3)
Zr2 0.0213(3) 0.0213(3) 0.0409(6) -0.0015(3) 0.0015(3) 0.0026(3)
Zr3 0.0229(3) 0.0229(3) 0.0380(6) 0.0049(3) -0.0049(3) 0.0004(3)
F1 0.089(4) 0.208(7) 0.114(4) 0.073(4) -0.034(3) -0.024(4)
F2 0.089(4) 0.208(7) 0.114(4) 0.073(4) -0.034(3) -0.024(4)
F3 0.089(4) 0.208(7) 0.114(4) 0.073(4) -0.034(3) -0.024(4)
F4 0.022(4) 0.117(8) 0.185(11) -0.052(8) 0.002(5) 0.012(4)
F4A 0.064(19) 0.08(2) 0.08(2) 0.004(16) -0.002(16) -0.003(15)
F5 0.130(10) 0.079(7) 0.216(15) 0.018(8) -0.081(10) 0.038(7)
F5A 0.16(4) 0.16(4) 0.18(4) -0.024(19) 0.002(19) -0.003(19)
F6 0.055(5) 0.077(6) 0.221(13) -0.066(7) -0.051(7) 0.023(5)
F6A 0.08(2) 0.10(2) 0.11(2) -0.015(17) -0.020(17) -0.005(17)
O1 0.024(3) 0.029(3) 0.057(4) 0.008(3) -0.019(3) -0.006(2)
O2 0.032(3) 0.060(4) 0.042(3) 0.009(3) -0.008(3) -0.005(3)
O3 0.020(3) 0.028(3) 0.063(4) 0.004(3) -0.003(3) -0.001(2)
O4 0.017(3) 0.057(4) 0.088(5) -0.030(4) -0.007(3) 0.003(3)
O5 0.019(3) 0.165(9) 0.048(4) -0.037(5) 0.000(3) -0.012(4)
O6 0.043(4) 0.016(3) 0.128(7) 0.009(4) -0.048(4) -0.009(3)
O7 0.040(3) 0.040(3) 0.041(5) -0.008(3) 0.008(3) 0.001(4)
O8 0.059(4) 0.059(4) 0.078(7) 0.013(3) -0.013(3) 0.038(5)
O9 0.038(3) 0.038(3) 0.079(7) 0.009(3) -0.009(3) 0.019(4)
O10 0.036(3) 0.036(3) 0.039(5) -0.004(3) 0.004(3) -0.016(4)
C1 0.021(4) 0.039(5) 0.059(6) -0.005(4) -0.005(4) -0.006(4)
C2 0.013(4) 0.050(5) 0.046(5) 0.006(4) -0.010(3) -0.004(3)
C3 0.017(4) 0.091(8) 0.066(7) 0.018(6) -0.001(4) -0.008(5)
C4 0.025(3) 0.088(5) 0.057(4) 0.008(3) -0.008(2) -0.001(3)
C5 0.025(3) 0.088(5) 0.057(4) 0.008(3) -0.008(2) -0.001(3)
C6 0.025(3) 0.088(5) 0.057(4) 0.008(3) -0.008(2) -0.001(3)
C7 0.026(5) 0.108(10) 0.044(5) 0.008(6) -0.010(4) -0.003(5)
C8 0.065(6) 0.096(7) 0.091(7) 0.011(6) -0.003(5) -0.004(5)
C9 0.028(5) 0.072(7) 0.051(6) 0.009(5) -0.009(4) -0.001(4)
C10 0.032(5) 0.047(5) 0.060(6) 0.004(5) -0.011(4) 0.003(4)
C11 0.033(5) 0.064(7) 0.057(6) -0.008(5) -0.011(4) 0.011(5)
C12 0.033(5) 0.037(5) 0.049(5) -0.010(4) -0.006(4) 0.002(4)
C13 0.034(5) 0.059(7) 0.090(8) -0.016(6) -0.010(5) -0.006(5)
C14 0.020(4) 0.068(7) 0.094(9) -0.021(6) -0.012(5) -0.002(4)
C15 0.054(9) 0.108(14) 0.119(15) -0.018(12) -0.041(10) 0.004(9)
C15A 0.054(9) 0.108(14) 0.119(15) -0.018(12) -0.041(10) 0.004(9)
C16 0.031(5) 0.045(5) 0.056(6) -0.010(4) -0.006(4) 0.002(4)
F2A 0.089(4) 0.208(7) 0.114(4) 0.073(4) -0.034(3) -0.024(4)
C8A 0.065(6) 0.096(7) 0.091(7) 0.011(6) -0.003(5) -0.004(5)
F1A 0.089(4) 0.208(7) 0.114(4) 0.073(4) -0.034(3) -0.024(4)
F3A 0.089(4) 0.208(7) 0.114(4) 0.073(4) -0.034(3) -0.024(4)

loop_
_atom_type_symbol
_atom_type_description
_atom_type_scat_dispersion_real
_atom_type_scat_dispersion_imag
_atom_type_scat_source
C C 0.0181 0.0091 'International Tables Vol C Tables 4.2.6.8 and 6.1.1.4'
H H 0.0000 0.0000 'International Tables Vol C Tables 4.2.6.8 and 6.1.1.4'
O O 0.0492 0.0322 'International Tables Vol C Tables 4.2.6.8 and 6.1.1.4'
F F 0.0727 0.0534 'International Tables Vol C Tables 4.2.6.8 and 6.1.1.4'
Zr Zr -0.1862 2.2449 'International Tables Vol C Tables 4.2.6.8 and 6.1.1.4'

loop_
_geom_angle_atom_site_label_1
_geom_angle_atom_site_label_2
_geom_angle_atom_site_label_3
_geom_angle
_geom_angle_site_symmetry_1
_geom_angle_site_symmetry_3
O3 Zr1 O3 116.9(3) 10_567 13_655
O3 Zr1 O6 79.1(3) 10_567 7_456
O3 Zr1 O6 142.8(2) 13_655 7_456
O3 Zr1 O6 142.8(2) 10_567 .
O3 Zr1 O6 79.1(3) 13_655 .
O6 Zr1 O6 109.1(4) 7_456 .
O3 Zr1 O5 142.2(2) 10_567 7_456
O3 Zr1 O5 79.5(3) 13_655 7_456
O6 Zr1 O5 70.2(3) 7_456 7_456
O6 Zr1 O5 70.4(3) . 7_456
O3 Zr1 O5 79.5(3) 10_567 .
O3 Zr1 O5 142.2(2) 13_655 .
O6 Zr1 O5 70.4(3) 7_456 .
O6 Zr1 O5 70.2(3) . .
O5 Zr1 O5 109.1(6) 7_456 .
O3 Zr1 O1 74.9(2) 10_567 .
O3 Zr1 O1 74.5(2) 13_655 .
O6 Zr1 O1 78.4(2) 7_456 .
O6 Zr1 O1 141.7(2) . .
O5 Zr1 O1 77.8(3) 7_456 .
O5 Zr1 O1 142.8(2) . .
O3 Zr1 O1 74.5(2) 10_567 7_456
O3 Zr1 O1 74.9(2) 13_655 7_456
O6 Zr1 O1 141.7(2) 7_456 7_456
O6 Zr1 O1 78.4(2) . 7_456
O5 Zr1 O1 142.8(2) 7_456 7_456
O5 Zr1 O1 77.8(3) . 7_456
O1 Zr1 O1 119.6(3) . 7_456
O3 Zr1 Zr3 112.19(15) 10_567 9_566
O3 Zr1 Zr3 110.87(17) 13_655 9_566
O6 Zr1 Zr3 90.5(2) 7_456 9_566
O6 Zr1 Zr3 34.66(18) . 9_566
O5 Zr1 Zr3 90.0(3) 7_456 9_566
O5 Zr1 Zr3 35.5(2) . 9_566
O1 Zr1 Zr3 165.67(15) . 9_566
O1 Zr1 Zr3 74.74(15) 7_456 9_566
O3 Zr1 Zr3 110.88(17) 10_567 .
O3 Zr1 Zr3 112.19(15) 13_655 .
O6 Zr1 Zr3 34.66(18) 7_456 .
O6 Zr1 Zr3 90.5(2) . .
O5 Zr1 Zr3 35.5(2) 7_456 .
O5 Zr1 Zr3 90.0(3) . .
O1 Zr1 Zr3 74.73(15) . .
O1 Zr1 Zr3 165.67(15) 7_456 .
Zr3 Zr1 Zr3 90.98(3) 9_566 .
O3 Zr1 Zr2 76.00(15) 10_567 9_566
O3 Zr1 Zr2 167.11(15) 13_655 9_566
O6 Zr1 Zr2 35.68(17) 7_456 9_566
O6 Zr1 Zr2 90.0(2) . 9_566
O5 Zr1 Zr2 90.5(3) 7_456 9_566
O5 Zr1 Zr2 34.8(2) . 9_566
O1 Zr1 Zr2 111.48(17) . 9_566
O1 Zr1 Zr2 109.78(15) 7_456 9_566
Zr3 Zr1 Zr2 60.60(2) 9_566 9_566
Zr3 Zr1 Zr2 60.61(2) . 9_566
O3 Zr1 Zr2 167.11(15) 10_567 .
O3 Zr1 Zr2 76.00(15) 13_655 .
O6 Zr1 Zr2 90.0(2) 7_456 .
O6 Zr1 Zr2 35.68(16) . .
O5 Zr1 Zr2 34.8(2) 7_456 .
O5 Zr1 Zr2 90.5(3) . .
O1 Zr1 Zr2 109.78(15) . .
O1 Zr1 Zr2 111.48(16) 7_456 .
Zr3 Zr1 Zr2 60.61(2) 9_566 .
Zr3 Zr1 Zr2 60.60(2) . .
Zr2 Zr1 Zr2 91.13(3) 9_566 .
O5 Zr2 O5 68.1(4) 7_456 9_566
O5 Zr2 O6 108.5(4) 7_456 15_665
O5 Zr2 O6 72.4(3) 9_566 15_665
O5 Zr2 O6 72.4(3) 7_456 .
O5 Zr2 O6 108.5(4) 9_566 .
O6 Zr2 O6 67.0(3) 15_665 .
O5 Zr2 O7 145.9(2) 7_456 .
O5 Zr2 O7 145.9(2) 9_566 .
O6 Zr2 O7 88.1(3) 15_665 .
O6 Zr2 O7 88.1(3) . .
O5 Zr2 O8 87.8(4) 7_456 .
O5 Zr2 O8 87.8(4) 9_566 .
O6 Zr2 O8 146.42(16) 15_665 .
O6 Zr2 O8 146.42(16) . .
O7 Zr2 O8 94.3(4) . .
O5 Zr2 O4 138.5(3) 7_456 2_554
O5 Zr2 O4 74.9(3) 9_566 2_554
O6 Zr2 O4 76.5(3) 15_665 2_554
O6 Zr2 O4 139.6(3) . 2_554
O7 Zr2 O4 73.4(2) . 2_554
O8 Zr2 O4 72.2(2) . 2_554
O5 Zr2 O4 74.9(3) 7_456 13_655
O5 Zr2 O4 138.5(3) 9_566 13_655
O6 Zr2 O4 139.6(3) 15_665 13_655
O6 Zr2 O4 76.5(3) . 13_655
O7 Zr2 O4 73.4(2) . 13_655
O8 Zr2 O4 72.2(2) . 13_655
O4 Zr2 O4 128.4(3) 2_554 13_655
O5 Zr2 Zr1 88.6(3) 7_456 9_566
O5 Zr2 Zr1 36.1(2) 9_566 9_566
O6 Zr2 Zr1 36.3(2) 15_665 9_566
O6 Zr2 Zr1 88.1(2) . 9_566
O7 Zr2 Zr1 119.10(14) . 9_566
O8 Zr2 Zr1 118.99(19) . 9_566
O4 Zr2 Zr1 71.35(16) 2_554 9_566
O4 Zr2 Zr1 160.19(16) 13_655 9_566
O5 Zr2 Zr1 36.1(2) 7_456 .
O5 Zr2 Zr1 88.6(3) 9_566 .
O6 Zr2 Zr1 88.1(2) 15_665 .
O6 Zr2 Zr1 36.3(2) . .
O7 Zr2 Zr1 119.09(14) . .
O8 Zr2 Zr1 118.99(19) . .
O4 Zr2 Zr1 160.19(16) 2_554 .
O4 Zr2 Zr1 71.35(16) 13_655 .
Zr1 Zr2 Zr1 88.86(3) 9_566 .
O5 Zr2 Zr3 34.1(2) 7_456 .
O5 Zr2 Zr3 34.1(2) 9_566 .
O6 Zr2 Zr3 90.1(3) 15_665 .
O6 Zr2 Zr3 90.1(3) . .
O7 Zr2 Zr3 177.8(2) . .
O8 Zr2 Zr3 87.8(3) . .
O4 Zr2 Zr3 107.30(18) 2_554 .
O4 Zr2 Zr3 107.30(18) 13_655 .
Zr1 Zr2 Zr3 59.629(17) 9_566 .
Zr1 Zr2 Zr3 59.630(17) . .
O5 Zr2 Zr3 90.2(3) 7_456 9_566
O5 Zr2 Zr3 90.2(3) 9_566 9_566
O6 Zr2 Zr3 33.53(16) 15_665 9_566
O6 Zr2 Zr3 33.53(16) . 9_566
O7 Zr2 Zr3 88.0(2) . 9_566
O8 Zr2 Zr3 177.7(3) . 9_566
O4 Zr2 Zr3 108.56(19) 2_554 9_566
O4 Zr2 Zr3 108.56(19) 13_655 9_566
Zr1 Zr2 Zr3 59.623(17) 9_566 9_566
Zr1 Zr2 Zr3 59.624(17) . 9_566
Zr3 Zr2 Zr3 89.84(3) . 9_566
O6 Zr3 O6 68.5(3) 9_566 7_456
O6 Zr3 O5 72.5(3) 9_566 9_566
O6 Zr3 O5 108.8(4) 7_456 9_566
O6 Zr3 O5 108.8(4) 9_566 7_456
O6 Zr3 O5 72.5(3) 7_456 7_456
O5 Zr3 O5 67.3(4) 9_566 7_456
O6 Zr3 O10 88.4(3) 9_566 .
O6 Zr3 O10 88.4(3) 7_456 .
O5 Zr3 O10 146.4(2) 9_566 .
O5 Zr3 O10 146.4(2) 7_456 .
O6 Zr3 O9 145.32(16) 9_566 .
O6 Zr3 O9 145.32(16) 7_456 .
O5 Zr3 O9 84.4(3) 9_566 .
O5 Zr3 O9 84.4(3) 7_456 .
O10 Zr3 O9 97.7(4) . .
O6 Zr3 O2 77.2(2) 9_566 15_665
O6 Zr3 O2 140.9(2) 7_456 15_665
O5 Zr3 O2 76.8(3) 9_566 15_665
O5 Zr3 O2 138.8(2) 7_456 15_665
O10 Zr3 O2 72.06(19) . 15_665
O9 Zr3 O2 72.4(2) . 15_665
O6 Zr3 O2 140.9(2) 9_566 .
O6 Zr3 O2 77.2(2) 7_456 .
O5 Zr3 O2 138.8(2) 9_566 .
O5 Zr3 O2 76.8(3) 7_456 .
O10 Zr3 O2 72.07(19) . .
O9 Zr3 O2 72.4(2) . .
O2 Zr3 O2 124.7(3) 15_665 .
O6 Zr3 Zr1 36.1(2) 9_566 9_566
O6 Zr3 Zr1 88.9(2) 7_456 9_566
O5 Zr3 Zr1 36.5(2) 9_566 9_566
O5 Zr3 Zr1 88.4(3) 7_456 9_566
O10 Zr3 Zr1 119.35(14) . 9_566
O9 Zr3 Zr1 116.57(18) . 9_566
O2 Zr3 Zr1 73.12(16) 15_665 9_566
O2 Zr3 Zr1 162.11(16) . 9_566
O6 Zr3 Zr1 88.9(2) 9_566 .
O6 Zr3 Zr1 36.1(2) 7_456 .
O5 Zr3 Zr1 88.4(3) 9_566 .
O5 Zr3 Zr1 36.5(2) 7_456 .
O10 Zr3 Zr1 119.35(14) . .
O9 Zr3 Zr1 116.57(18) . .
O2 Zr3 Zr1 162.12(16) 15_665 .
O2 Zr3 Zr1 73.11(16) . .
Zr1 Zr3 Zr1 89.02(3) 9_566 .
O6 Zr3 Zr2 90.4(3) 9_566 .
O6 Zr3 Zr2 90.4(3) 7_456 .
O5 Zr3 Zr2 33.6(2) 9_566 .
O5 Zr3 Zr2 33.6(2) 7_456 .
O10 Zr3 Zr2 178.5(2) . .
O9 Zr3 Zr2 83.8(3) . .
O2 Zr3 Zr2 108.47(16) 15_665 .
O2 Zr3 Zr2 108.47(16) . .
Zr1 Zr3 Zr2 59.769(18) 9_566 .
Zr1 Zr3 Zr2 59.769(18) . .
O6 Zr3 Zr2 34.26(16) 9_566 9_566
O6 Zr3 Zr2 34.26(16) 7_456 9_566
O5 Zr3 Zr2 90.5(3) 9_566 9_566
O5 Zr3 Zr2 90.5(3) 7_456 9_566
O10 Zr3 Zr2 88.4(2) . 9_566
O9 Zr3 Zr2 173.9(3) . 9_566
O2 Zr3 Zr2 109.75(17) 15_665 9_566
O2 Zr3 Zr2 109.75(17) . 9_566
Zr1 Zr3 Zr2 59.761(17) 9_566 9_566
Zr1 Zr3 Zr2 59.762(17) . 9_566
Zr2 Zr3 Zr2 90.16(3) . 9_566
C1 O1 Zr1 131.6(5) . .
C1 O2 Zr3 129.6(6) . .
C16 O3 Zr1 132.9(6) . 12_667
C16 O4 Zr2 134.4(6) . 4
Zr2 O5 Zr3 112.3(4) 9_566 9_566
Zr2 O5 Zr1 109.1(4) 9_566 .
Zr3 O5 Zr1 108.0(4) 9_566 .
Zr3 O6 Zr2 112.2(3) 9_566 .
Zr3 O6 Zr1 109.3(4) 9_566 .
Zr2 O6 Zr1 108.0(3) . .
O1 C1 O2 126.2(8) . .
O1 C1 C2 117.2(8) . .
O2 C1 C2 116.4(8) . .
C7 C2 C3 119.1(8) . .
C7 C2 C1 118.8(8) . .
C3 C2 C1 122.0(8) . .
C2 C3 C4 122.0(9) . .
C5 C4 C3 117.9(9) . .
C5 C4 C8 121.9(8) . .
C3 C4 C8 120.2(9) . .
C4 C5 C6 119.5(9) . .
C4 C5 C9 123.8(9) . .
C6 C5 C9 116.6(8) . .
C7 C6 C5 120.7(10) . .
C7 C6 C8A 119.9(12) . .
C5 C6 C8A 118.7(12) . .
C2 C7 C6 120.8(10) . .
F3 C8 F1 105.9(10) . .
F3 C8 F2 102.7(10) . .
F1 C8 F2 102.5(10) . .
F3 C8 C4 116.1(10) . .
F1 C8 C4 115.8(10) . .
F2 C8 C4 112.2(10) . .
C10 C9 C14 117.7(8) . .
C10 C9 C5 122.2(9) . .
C14 C9 C5 119.9(9) . .
C11 C10 C9 118.5(9) . .
C11 C10 C15 119.5(8) . .
C9 C10 C15 122.0(8) . .
C12 C11 C10 125.1(10) . .
C11 C12 C13 118.4(9) . .
C11 C12 C16 121.3(9) . .
C13 C12 C16 120.3(9) . .
C12 C13 C14 119.5(10) . .
C13 C14 C9 120.8(9) . .
C13 C14 C15A 117.7(11) . .
C9 C14 C15A 119.7(10) . .
F4 C15 F5 101.4(11) . .
F4 C15 F6 102.7(11) . .
F5 C15 F6 101.5(11) . .
F4 C15 C10 117.9(11) . .
F5 C15 C10 114.8(10) . .
F6 C15 C10 116.1(9) . .
F4A C15A F6A 102.0(15) . .
F4A C15A F5A 101.8(15) . .
F6A C15A F5A 101.4(15) . .
F4A C15A C14 116.7(15) . .
F6A C15A C14 116.9(15) . .
F5A C15A C14 115.6(15) . .
O4 C16 O3 124.7(8) . .
O4 C16 C12 119.6(8) . .
O3 C16 C12 115.7(8) . .
F3A C8A F1A 105.4(16) . .
F3A C8A F2A 105.2(17) . .
F1A C8A F2A 105.0(16) . .
F3A C8A C6 114.0(16) . .
F1A C8A C6 113.4(16) . .
F2A C8A C6 113.0(16) . .

loop_
_geom_bond_atom_site_label_1
_geom_bond_atom_site_label_2
_geom_bond_distance
_geom_bond_site_symmetry_2
Zr1 O3 2.166(5) 10_567
Zr1 O3 2.166(5) 13_655
Zr1 O6 2.184(8) 7_456
Zr1 O6 2.184(8) .
Zr1 O5 2.189(7) 7_456
Zr1 O5 2.189(7) .
Zr1 O1 2.202(5) .
Zr1 O1 2.202(5) 7_456
Zr1 Zr3 3.5028(9) 9_566
Zr1 Zr3 3.5028(9) .
Zr1 Zr2 3.5077(9) 9_566
Zr1 Zr2 3.5078(9) .
Zr2 O5 2.117(8) 7_456
Zr2 O5 2.117(8) 9_566
Zr2 O6 2.151(6) 15_665
Zr2 O6 2.151(6) .
Zr2 O7 2.163(8) .
Zr2 O8 2.186(9) .
Zr2 O4 2.297(6) 2_554
Zr2 O4 2.297(6) 13_655
Zr2 Zr1 3.5077(9) 9_566
Zr2 Zr3 3.5371(14) .
Zr2 Zr3 3.5377(12) 9_566
Zr3 O6 2.111(6) 9_566
Zr3 O6 2.111(6) 7_456
Zr3 O5 2.141(7) 9_566
Zr3 O5 2.141(8) 7_456
Zr3 O10 2.181(8) .
Zr3 O9 2.215(8) .
Zr3 O2 2.270(6) 15_665
Zr3 O2 2.270(6) .
Zr3 Zr1 3.5027(9) 9_566
Zr3 Zr2 3.5376(12) 9_566
F1 C8 1.336(12) .
F2 C8 1.366(13) .
F3 C8 1.319(12) .
F4 C15 1.348(13) .
F4A C15A 1.357(16) .
F5 C15 1.358(13) .
F5A C15A 1.364(16) .
F6 C15 1.359(12) .
F6A C15A 1.357(16) .
O1 C1 1.240(11) .
O2 C1 1.299(11) .
O3 C16 1.282(11) .
O3 Zr1 2.166(5) 12_667
O4 C16 1.260(11) .
O4 Zr2 2.297(6) 4
O5 Zr2 2.117(8) 9_566
O5 Zr3 2.141(7) 9_566
O6 Zr3 2.110(6) 9_566
C1 C2 1.512(11) .
C2 C7 1.346(13) .
C2 C3 1.367(13) .
C3 C4 1.401(12) .
C4 C5 1.380(13) .
C4 C8 1.434(17) .
C5 C6 1.382(14) .
C5 C9 1.487(13) .
C6 C7 1.377(13) .
C6 C8A 1.47(2) .
C9 C10 1.396(13) .
C9 C14 1.420(14) .
C10 C11 1.387(12) .
C10 C15 1.447(17) .
C11 C12 1.342(13) .
C12 C13 1.381(13) .
C12 C16 1.464(12) .
C13 C14 1.419(13) .
C14 C15A 1.45(2) .
F2A C8A 1.333(17) .
C8A F3A 1.326(16) .
C8A F1A 1.330(17) .
